data_4001164
loop_
_publ_author_name
'Yang, Weiting'
'Li, Jiyang'
'Pan, Qinhe'
'Jin, Zhao'
'Yu, Jihong'
'Xu, Ruren'

_publ_section_title
;
 Na2[VB3P2O12(OH)]&#x00B7;2.92H2O: A New Open-Framework Vanadium
 Borophosphate Containing Extra-Large 16-Ring Pore Openings and
 128166Super Cavities Synthesized by Using the Boric Acid Flux Method
;
_journal_issue 15
_journal_name_full 'Chemistry of Materials'
_journal_page_first 4900
_journal_paper_doi 10.1021/cm8000283
_journal_volume 20
_journal_year 2008
_chemical_formula_moiety 'H3.42 B1.50 Na O7.96 P V0.50'
_chemical_formula_sum 'B1.5 H3.42 Na O7.96 P V0.5'
_chemical_formula_weight 226.42
_chemical_melting_point ?
_chemical_name_systematic
; 
 ? 
;
_space_group_IT_number 217
_symmetry_cell_setting cubic
_symmetry_space_group_name_Hall 'I -4 2 3'
_symmetry_space_group_name_H-M 'I -4 3 m'
_atom_sites_solution_hydrogens geom
_atom_sites_solution_primary direct
_atom_sites_solution_secondary difmap
_audit_creation_method SHELXL-97
_cell_angle_alpha 90.00
_cell_angle_beta 90.00
_cell_angle_gamma 90.00
_cell_formula_units_Z 48
_cell_length_a 20.1007(7)
_cell_length_b 20.1007(7)
_cell_length_c 20.1007(7)
_cell_measurement_temperature 273(2)
_cell_measurement_theta_max 28.28
_cell_measurement_theta_min 1.43
_cell_volume 8121.4(5)
_computing_cell_refinement 'Bruker SMART'
_computing_data_collection 'Bruker SMART'
_computing_data_reduction 'Bruker SAINT'
_computing_molecular_graphics SHELXP-97
_computing_publication_material SHELXTL
_computing_structure_refinement 'SHELXL-97 (Sheldrick, 1997)'
_computing_structure_solution 'SHELXS-97 (Sheldrick, 1990)'
_diffrn_ambient_temperature 273(2)
_diffrn_detector_area_resol_mean 9.00cm
_diffrn_measured_fraction_theta_full 0.986
_diffrn_measured_fraction_theta_max 0.986
_diffrn_measurement_device_type 'CCD area detector'
_diffrn_measurement_method 'phi and omega scans'
_diffrn_radiation_monochromator graphite
_diffrn_radiation_source 'fine-focus sealed tube'
_diffrn_radiation_type MoK\a
_diffrn_radiation_wavelength 0.71073
_diffrn_reflns_av_R_equivalents 0.0693
_diffrn_reflns_av_sigmaI/netI 0.0359
_diffrn_reflns_limit_h_max 26
_diffrn_reflns_limit_h_min -26
_diffrn_reflns_limit_k_max 26
_diffrn_reflns_limit_k_min -25
_diffrn_reflns_limit_l_max 26
_diffrn_reflns_limit_l_min -15
_diffrn_reflns_number 25800
_diffrn_reflns_theta_full 28.28
_diffrn_reflns_theta_max 28.28
_diffrn_reflns_theta_min 1.43
_diffrn_standards_decay_% none
_diffrn_standards_interval_count none
_diffrn_standards_interval_time none
_diffrn_standards_number none
_exptl_absorpt_coefficient_mu 1.121
_exptl_absorpt_correction_T_max 0.894
_exptl_absorpt_correction_T_min 0.894
_exptl_crystal_colour blue
_exptl_crystal_density_diffrn 2.222
_exptl_crystal_density_meas ?
_exptl_crystal_density_method 'not measured'
_exptl_crystal_description polyhedron
_exptl_crystal_F_000 5380
_exptl_crystal_size_max 0.1
_exptl_crystal_size_mid 0.1
_exptl_crystal_size_min 0.1
_refine_diff_density_max 1.088
_refine_diff_density_min -1.901
_refine_diff_density_rms 0.262
_refine_ls_abs_structure_details 'Flack H D (1983), Acta Cryst. A39, 876-881'
_refine_ls_abs_structure_Flack 0.09(8)
_refine_ls_extinction_method none
_refine_ls_goodness_of_fit_ref 1.056
_refine_ls_hydrogen_treatment constr
_refine_ls_matrix_type full
_refine_ls_number_parameters 126
_refine_ls_number_reflns 1845
_refine_ls_number_restraints 0
_refine_ls_restrained_S_all 1.056
_refine_ls_R_factor_all 0.0830
_refine_ls_R_factor_gt 0.0728
_refine_ls_shift/su_max 0.004
_refine_ls_shift/su_mean 0.001
_refine_ls_structure_factor_coef Fsqd
_refine_ls_weighting_details 'calc w=1/[\s^2^(Fo^2^)+(0.1811P)^2^+7.4308P] where P=(Fo^2^+2Fc^2^)/3'
_refine_ls_weighting_scheme calc
_refine_ls_wR_factor_gt 0.2165
_refine_ls_wR_factor_ref 0.2287
_reflns_number_gt 1665
_reflns_number_total 1845
_reflns_threshold_expression >2sigma(I)
_cod_data_source_file cm8000283_si.cif
_cod_data_source_block d
_cod_depositor_comments
;
The following automatic conversions were performed:

'_chemical_melting_point' value 'not measured' was changed to '?' -
the value is undefined or not given.

Automatic conversion script
Id: cif_fix_values 1715 2011-07-08 13:25:40Z adriana 

The following automatic conversions were performed:

'_exptl_crystal_density_meas' value 'none' was changed to '?' - the
value is perceived as not measured.

Automatic conversion script
Id: cif_fix_values 3008 2015-01-20 13:52:24Z robertas 
;
_cod_original_sg_symbol_Hall I-423
_cod_original_sg_symbol_H-M I-43m
_cod_original_formula_sum 'H3.42 B1.50 Na O7.96 P V0.50'
_cod_database_code 4001164

loop_
_symmetry_equiv_pos_as_xyz
'x, y, z'
'-x, -y, z'
'-x, y, -z'
'x, -y, -z'
'z, x, y'
'z, -x, -y'
'-z, -x, y'
'-z, x, -y'
'y, z, x'
'-y, z, -x'
'y, -z, -x'
'-y, -z, x'
'y, x, z'
'-y, -x, z'
'y, -x, -z'
'-y, x, -z'
'x, z, y'
'-x, z, -y'
'-x, -z, y'
'x, -z, -y'
'z, y, x'
'z, -y, -x'
'-z, y, -x'
'-z, -y, x'
'x+1/2, y+1/2, z+1/2'
'-x+1/2, -y+1/2, z+1/2'
'-x+1/2, y+1/2, -z+1/2'
'x+1/2, -y+1/2, -z+1/2'
'z+1/2, x+1/2, y+1/2'
'z+1/2, -x+1/2, -y+1/2'
'-z+1/2, -x+1/2, y+1/2'
'-z+1/2, x+1/2, -y+1/2'
'y+1/2, z+1/2, x+1/2'
'-y+1/2, z+1/2, -x+1/2'
'y+1/2, -z+1/2, -x+1/2'
'-y+1/2, -z+1/2, x+1/2'
'y+1/2, x+1/2, z+1/2'
'-y+1/2, -x+1/2, z+1/2'
'y+1/2, -x+1/2, -z+1/2'
'-y+1/2, x+1/2, -z+1/2'
'x+1/2, z+1/2, y+1/2'
'-x+1/2, z+1/2, -y+1/2'
'-x+1/2, -z+1/2, y+1/2'
'x+1/2, -z+1/2, -y+1/2'
'z+1/2, y+1/2, x+1/2'
'z+1/2, -y+1/2, -x+1/2'
'-z+1/2, y+1/2, -x+1/2'
'-z+1/2, -y+1/2, x+1/2'

loop_
_atom_site_label
_atom_site_type_symbol
_atom_site_fract_x
_atom_site_fract_y
_atom_site_fract_z
_atom_site_U_iso_or_equiv
_atom_site_adp_type
_atom_site_occupancy
_atom_site_symmetry_multiplicity
_atom_site_calc_flag
_atom_site_refinement_flags
V1 V 0.00365(7) 0.63406(4) 0.36594(4) 0.0183(4) Uani 1 2 d S
P1 P -0.10330(7) 0.75582(9) 0.38114(7) 0.0242(4) Uani 1 1 d .
B1 B -0.0456(5) 0.7422(3) 0.2578(3) 0.0278(19) Uani 1 2 d S
B2 B -0.2344(3) 0.7656(3) 0.4199(5) 0.029(2) Uani 1 2 d S
B3 B 0.0272(7) 0.8126(4) 0.1874(4) 0.060(5) Uani 1 2 d S
O1 O -0.0029(4) 0.5788(2) 0.4212(2) 0.0334(13) Uani 1 2 d S
O2 O 0.0750(4) 0.6868(4) 0.4108(3) 0.073(3) Uani 1 1 d .
O3 O 0.0131(3) 0.7133(2) 0.2867(2) 0.0277(13) Uani 1 2 d S
O4 O -0.2848(3) 0.7152(3) 0.4166(4) 0.0449(19) Uani 1 2 d S
O5 O -0.0351(4) 0.7923(2) 0.2077(2) 0.0371(16) Uani 1 2 d S
O6 O -0.0863(4) 0.7751(4) 0.3097(3) 0.064(2) Uani 1 1 d .
O7 O -0.1772(3) 0.7398(5) 0.3830(4) 0.081(3) Uani 1 1 d .
O8 O -0.0667(4) 0.6940(4) 0.4008(3) 0.075(3) Uani 1 1 d .
O9 O 0.0330(7) 0.8597(4) 0.1403(4) 0.129(8) Uani 1 2 d S
H9 H 0.0725 0.8669 0.1331 0.080 Uiso 1 2 calc S
Na1 Na 0.0000 0.7500 0.5000 0.0416(14) Uani 1 4 d S
Na2 Na -0.2787(11) 0.7213(11) 0.2787(11) 0.22(2) Uani 1 6 d S
Na3 Na -0.2391(13) 0.8695(12) 0.1305(12) 0.138(10) Uani 0.50 2 d SP
Na4 Na -0.0469(9) 0.5000 0.5000 0.149(6) Uani 1 4 d S
Na5 Na -0.0869(18) 0.9131(18) 0.0869(18) 0.158(19) Uani 0.50 6 d SP
O1W O -0.166(2) 0.5653(12) 0.5653(12) 0.209(14) Uiso 1 2 d S
O2W O -0.1910(18) 0.8090(18) 0.1910(18) 0.220 Uiso 1 6 d S
O3W O -0.336(2) 0.5000 0.5000 0.229 Uiso 1 4 d S
O4W O -0.1741(17) 0.5767(11) 0.4233(11) 0.185(11) Uiso 1 2 d S
O5W O 0.0000 1.0000 0.0000 0.181 Uiso 1 24 d S

loop_
_atom_site_aniso_label
_atom_site_aniso_U_11
_atom_site_aniso_U_22
_atom_site_aniso_U_33
_atom_site_aniso_U_23
_atom_site_aniso_U_13
_atom_site_aniso_U_12
V1 0.0191(6) 0.0179(4) 0.0179(4) -0.0010(4) 0.0001(4) -0.0001(4)
P1 0.0248(7) 0.0262(7) 0.0217(7) -0.0047(6) -0.0007(6) 0.0087(6)
B1 0.033(5) 0.025(3) 0.025(3) 0.006(4) 0.003(3) -0.003(3)
B2 0.024(3) 0.024(3) 0.038(5) -0.009(3) -0.009(3) -0.011(4)
B3 0.040(7) 0.069(7) 0.069(7) 0.053(9) 0.002(3) -0.002(3)
O1 0.039(3) 0.0305(19) 0.0305(19) 0.006(2) -0.002(2) 0.002(2)
O2 0.096(6) 0.074(5) 0.048(4) 0.031(3) -0.039(4) -0.055(4)
O3 0.025(3) 0.0291(18) 0.0291(18) 0.011(2) 0.0036(15) -0.0036(15)
O4 0.048(3) 0.048(3) 0.038(4) -0.005(2) -0.005(2) -0.023(4)
O5 0.040(4) 0.035(2) 0.035(2) 0.016(3) -0.0054(19) 0.0054(19)
O6 0.073(4) 0.085(5) 0.034(3) 0.023(3) 0.021(3) 0.056(4)
O7 0.034(3) 0.139(8) 0.071(4) -0.077(5) 0.002(3) -0.016(4)
O8 0.102(6) 0.064(4) 0.059(4) 0.031(3) 0.053(4) 0.063(5)
O9 0.074(8) 0.156(13) 0.156(13) 0.139(14) -0.004(3) 0.004(3)
Na1 0.0228(13) 0.079(4) 0.0228(13) 0.000 0.000 0.000
Na2 0.22(2) 0.22(2) 0.22(2) -0.17(2) -0.17(2) 0.17(2)
Na3 0.125(16) 0.144(13) 0.144(13) -0.070(16) 0.028(13) -0.028(13)
Na4 0.204(16) 0.121(7) 0.121(7) -0.036(11) 0.000 0.000
Na5 0.158(19) 0.158(19) 0.158(19) -0.03(2) -0.03(2) 0.03(2)

loop_
_atom_type_symbol
_atom_type_description
_atom_type_scat_dispersion_real
_atom_type_scat_dispersion_imag
_atom_type_scat_source
B B 0.0013 0.0007 'International Tables Vol C Tables 4.2.6.8 and 6.1.1.4'
O O 0.0106 0.0060 'International Tables Vol C Tables 4.2.6.8 and 6.1.1.4'
Na Na 0.0362 0.0249 'International Tables Vol C Tables 4.2.6.8 and 6.1.1.4'
P P 0.1023 0.0942 'International Tables Vol C Tables 4.2.6.8 and 6.1.1.4'
V V 0.3005 0.5294 'International Tables Vol C Tables 4.2.6.8 and 6.1.1.4'
H H 0.0000 0.0000 'International Tables Vol C Tables 4.2.6.8 and 6.1.1.4'

loop_
_geom_angle_atom_site_label_1
_geom_angle_atom_site_label_2
_geom_angle_atom_site_label_3
_geom_angle
_geom_angle_site_symmetry_1
_geom_angle_site_symmetry_3
O1 V1 O8 96.8(3) . 20_566
O1 V1 O8 96.8(3) . .
O8 V1 O8 85.4(6) 20_566 .
O1 V1 O2 96.7(3) . 20_566
O8 V1 O2 91.7(4) 20_566 20_566
O8 V1 O2 166.5(2) . 20_566
O1 V1 O2 96.7(3) . .
O8 V1 O2 166.5(2) 20_566 .
O8 V1 O2 91.7(4) . .
O2 V1 O2 87.9(6) 20_566 .
O1 V1 O3 180.0(4) . .
O8 V1 O3 83.2(2) 20_566 .
O8 V1 O3 83.2(2) . .
O2 V1 O3 83.3(2) 20_566 .
O2 V1 O3 83.3(2) . .
O1 V1 Na1 85.77(2) . .
O8 V1 Na1 132.4(3) 20_566 .
O8 V1 Na1 47.3(3) . .
O2 V1 Na1 135.3(3) 20_566 .
O2 V1 Na1 47.7(3) . .
O3 V1 Na1 94.23(2) . .
O1 V1 Na1 85.77(2) . 29_454
O8 V1 Na1 47.3(3) 20_566 29_454
O8 V1 Na1 132.4(3) . 29_454
O2 V1 Na1 47.7(3) 20_566 29_454
O2 V1 Na1 135.3(3) . 29_454
O3 V1 Na1 94.23(2) . 29_454
Na1 V1 Na1 171.38(4) . 29_454
O2 P1 O8 113.3(5) 46_465 .
O2 P1 O7 109.7(4) 46_465 .
O8 P1 O7 107.3(6) . .
O2 P1 O6 108.7(5) 46_465 .
O8 P1 O6 110.5(3) . .
O7 P1 O6 107.2(5) . .
O2 P1 Na1 56.9(4) 46_465 .
O8 P1 Na1 56.5(4) . .
O7 P1 Na1 127.9(4) . .
O6 P1 Na1 124.9(3) . .
O3 B1 O5 116.4(7) . .
O3 B1 O6 110.5(5) . .
O5 B1 O6 105.1(6) . .
O3 B1 O6 110.5(5) . 20_566
O5 B1 O6 105.1(6) . 20_566
O6 B1 O6 108.9(10) . 20_566
O3 B1 Na3 146.6(7) . 8_566
O5 B1 Na3 54.4(6) . 8_566
O6 B1 Na3 102.9(8) . 8_566
O6 B1 Na3 54.0(6) 20_566 8_566
O3 B1 Na3 146.6(7) . 11_465
O5 B1 Na3 54.4(6) . 11_465
O6 B1 Na3 54.0(6) . 11_465
O6 B1 Na3 102.9(8) 20_566 11_465
Na3 B1 Na3 59.8(11) 8_566 11_465
O4 B2 O7 106.3(5) . .
O4 B2 O7 106.3(5) . 13_465
O7 B2 O7 107.4(11) . 13_465
O4 B2 O3 116.6(9) . 34
O7 B2 O3 109.9(5) . 34
O7 B2 O3 109.9(5) 13_465 34
O4 B2 Na2 63.4(8) . .
O7 B2 Na2 70.1(6) . .
O7 B2 Na2 70.1(6) 13_465 .
O3 B2 Na2 180.0(12) 34 .
O9 B3 O5 119.8(12) . .
O9 B3 O4 120.0(12) . 31_554
O5 B3 O4 120.2(9) . 31_554
V1 O1 Na4 163.3(6) . .
V1 O1 Na4 151.1(6) . 2_565
Na4 O1 Na4 45.6(8) . 2_565
P1 O2 V1 139.0(4) 48_565 .
P1 O2 Na1 95.4(4) 48_565 .
V1 O2 Na1 98.7(4) . .
B1 O3 B2 121.2(7) . 31_554
B1 O3 V1 120.0(5) . .
B2 O3 V1 118.8(5) 31_554 .
B3 O4 B2 122.4(9) 34 .
B3 O4 Na2 148.6(9) 34 .
B2 O4 Na2 89.1(8) . .
B3 O5 B1 123.2(8) . .
B3 O5 Na3 125.2(8) . 8_566
B1 O5 Na3 98.2(7) . 8_566
B3 O5 Na3 125.2(8) . 11_465
B1 O5 Na3 98.2(7) . 11_465
Na3 O5 Na3 74.6(15) 8_566 11_465
B1 O6 P1 132.3(6) . .
B1 O6 Na3 97.7(7) . 11_465
P1 O6 Na3 129.7(6) . 11_465
B2 O7 P1 134.8(6) . .
B2 O7 Na2 82.1(6) . .
P1 O7 Na2 133.3(8) . .
P1 O8 V1 139.5(4) . .
P1 O8 Na1 95.4(4) . .
V1 O8 Na1 99.3(4) . .
B3 O9 Na5 117.2(16) . .
B3 O9 H9 109.5 . .
Na5 O9 H9 133.3 . .
O8 Na1 O8 129.8(3) 3_556 .
O8 Na1 O8 100.38(11) 3_556 46_465
O8 Na1 O8 100.38(11) . 46_465
O8 Na1 O8 100.38(11) 3_556 48_565
O8 Na1 O8 100.38(11) . 48_565
O8 Na1 O8 129.8(3) 46_465 48_565
O8 Na1 O2 165.32(19) 3_556 46_465
O8 Na1 O2 55.76(17) . 46_465
O8 Na1 O2 65.04(17) 46_465 46_465
O8 Na1 O2 90.99(19) 48_565 46_465
O8 Na1 O2 55.76(17) 3_556 48_565
O8 Na1 O2 165.32(19) . 48_565
O8 Na1 O2 90.99(19) 46_465 48_565
O8 Na1 O2 65.04(17) 48_565 48_565
O2 Na1 O2 123.0(3) 46_465 48_565
O8 Na1 O2 90.99(19) 3_556 .
O8 Na1 O2 65.04(17) . .
O8 Na1 O2 165.32(19) 46_465 .
O8 Na1 O2 55.76(17) 48_565 .
O2 Na1 O2 103.14(12) 46_465 .
O2 Na1 O2 103.14(12) 48_565 .
O8 Na1 O2 65.04(17) 3_556 3_556
O8 Na1 O2 90.99(19) . 3_556
O8 Na1 O2 55.76(17) 46_465 3_556
O8 Na1 O2 165.32(19) 48_565 3_556
O2 Na1 O2 103.14(12) 46_465 3_556
O2 Na1 O2 103.14(12) 48_565 3_556
O2 Na1 O2 123.0(3) . 3_556
O8 Na1 P1 28.08(14) 3_556 3_556
O8 Na1 P1 156.01(14) . 3_556
O8 Na1 P1 95.48(14) 46_465 3_556
O8 Na1 P1 82.71(14) 48_565 3_556
O2 Na1 P1 148.22(14) 46_465 3_556
O2 Na1 P1 27.71(14) 48_565 3_556
O2 Na1 P1 98.88(15) . 3_556
O2 Na1 P1 83.15(15) 3_556 3_556
O8 Na1 P1 156.01(14) 3_556 .
O8 Na1 P1 28.08(14) . .
O8 Na1 P1 82.71(14) 46_465 .
O8 Na1 P1 95.48(14) 48_565 .
O2 Na1 P1 27.71(14) 46_465 .
O2 Na1 P1 148.22(14) 48_565 .
O2 Na1 P1 83.15(15) . .
O2 Na1 P1 98.88(15) 3_556 .
P1 Na1 P1 175.77(6) 3_556 .
O8 Na1 P1 82.71(14) 3_556 46_465
O8 Na1 P1 95.48(14) . 46_465
O8 Na1 P1 28.08(14) 46_465 46_465
O8 Na1 P1 156.01(14) 48_565 46_465
O2 Na1 P1 83.15(15) 46_465 46_465
O2 Na1 P1 98.88(15) 48_565 46_465
O2 Na1 P1 148.22(14) . 46_465
O2 Na1 P1 27.71(14) 3_556 46_465
P1 Na1 P1 90.078(2) 3_556 46_465
P1 Na1 P1 90.078(3) . 46_465
O8 Na1 P1 95.48(14) 3_556 48_565
O8 Na1 P1 82.71(14) . 48_565
O8 Na1 P1 156.01(14) 46_465 48_565
O8 Na1 P1 28.08(14) 48_565 48_565
O2 Na1 P1 98.88(15) 46_465 48_565
O2 Na1 P1 83.15(15) 48_565 48_565
O2 Na1 P1 27.71(14) . 48_565
O2 Na1 P1 148.22(14) 3_556 48_565
P1 Na1 P1 90.077(3) 3_556 48_565
P1 Na1 P1 90.079(3) . 48_565
P1 Na1 P1 175.77(6) 46_465 48_565
O4 Na2 O4 84.8(9) 8_566 .
O4 Na2 O4 84.8(9) 8_566 11_465
O4 Na2 O4 84.8(9) . 11_465
O4 Na2 O7 131.6(9) 8_566 20_566
O4 Na2 O7 97.2(5) . 20_566
O4 Na2 O7 47.7(2) 11_465 20_566
O4 Na2 O7 97.2(5) 8_566 13_465
O4 Na2 O7 47.7(2) . 13_465
O4 Na2 O7 131.6(9) 11_465 13_465
O7 Na2 O7 119.63(15) 20_566 13_465
O4 Na2 O7 97.2(5) 8_566 11_465
O4 Na2 O7 131.6(9) . 11_465
O4 Na2 O7 47.7(2) 11_465 11_465
O7 Na2 O7 47.2(3) 20_566 11_465
O7 Na2 O7 165.4(8) 13_465 11_465
O4 Na2 O7 131.6(9) 8_566 .
O4 Na2 O7 47.7(2) . .
O4 Na2 O7 97.2(5) 11_465 .
O7 Na2 O7 72.6(3) 20_566 .
O7 Na2 O7 47.2(3) 13_465 .
O7 Na2 O7 119.62(15) 11_465 .
O4 Na2 O7 47.7(2) 8_566 23
O4 Na2 O7 131.6(9) . 23
O4 Na2 O7 97.2(5) 11_465 23
O7 Na2 O7 119.62(15) 20_566 23
O7 Na2 O7 119.62(15) 13_465 23
O7 Na2 O7 72.6(3) 11_465 23
O7 Na2 O7 165.4(8) . 23
O4 Na2 O7 47.7(2) 8_566 8_566
O4 Na2 O7 97.2(5) . 8_566
O4 Na2 O7 131.6(9) 11_465 8_566
O7 Na2 O7 165.4(8) 20_566 8_566
O7 Na2 O7 72.6(3) 13_465 8_566
O7 Na2 O7 119.62(15) 11_465 8_566
O7 Na2 O7 119.62(15) . 8_566
O7 Na2 O7 47.2(3) 23 8_566
O4 Na2 B2 27.5(3) 8_566 8_566
O4 Na2 B2 105.0(8) . 8_566
O4 Na2 B2 105.0(8) 11_465 8_566
O7 Na2 B2 143.1(3) 20_566 8_566
O7 Na2 B2 96.9(2) 13_465 8_566
O7 Na2 B2 96.9(2) 11_465 8_566
O7 Na2 B2 143.1(3) . 8_566
O7 Na2 B2 27.81(16) 23 8_566
O7 Na2 B2 27.81(17) 8_566 8_566
O4 Na2 B2 105.0(8) 8_566 .
O4 Na2 B2 27.5(3) . .
O4 Na2 B2 105.0(8) 11_465 .
O7 Na2 B2 96.9(2) 20_566 .
O7 Na2 B2 27.81(16) 13_465 .
O7 Na2 B2 143.1(3) 11_465 .
O7 Na2 B2 27.81(17) . .
O7 Na2 B2 143.1(3) 23 .
O7 Na2 B2 96.9(2) 8_566 .
B2 Na2 B2 116.2(4) 8_566 .
O4 Na2 B2 105.0(8) 8_566 11_465
O4 Na2 B2 105.0(8) . 11_465
O4 Na2 B2 27.5(3) 11_465 11_465
O7 Na2 B2 27.81(16) 20_566 11_465
O7 Na2 B2 143.1(3) 13_465 11_465
O7 Na2 B2 27.82(16) 11_465 11_465
O7 Na2 B2 96.9(2) . 11_465
O7 Na2 B2 96.9(2) 23 11_465
O7 Na2 B2 143.1(3) 8_566 11_465
B2 Na2 B2 116.2(4) 8_566 11_465
B2 Na2 B2 116.2(4) . 11_465
O2W Na3 O6 91.7(13) . 23
O2W Na3 O6 91.7(13) . 8_566
O6 Na3 O6 102.3(9) 23 8_566
O2W Na3 O5 88.1(9) . 8_566
O6 Na3 O5 156.6(10) 23 8_566
O6 Na3 O5 54.4(2) 8_566 8_566
O2W Na3 O5 88.1(9) . 11_465
O6 Na3 O5 54.4(2) 23 11_465
O6 Na3 O5 156.6(10) 8_566 11_465
O5 Na3 O5 148.9(11) 8_566 11_465
O2W Na3 O1W 164(2) . 26_464
O6 Na3 O1W 78.2(9) 23 26_464
O6 Na3 O1W 78.2(9) 8_566 26_464
O5 Na3 O1W 96.1(8) 8_566 26_464
O5 Na3 O1W 96.1(8) 11_465 26_464
O2W Na3 Na3 38.5(11) . 11_465
O6 Na3 Na3 130.1(8) 23 11_465
O6 Na3 Na3 82.3(7) 8_566 11_465
O5 Na3 Na3 52.7(7) 8_566 11_465
O5 Na3 Na3 110.9(7) 11_465 11_465
O1W Na3 Na3 148.8(2) 26_464 11_465
O2W Na3 Na3 38.5(11) . 8_566
O6 Na3 Na3 82.3(7) 23 8_566
O6 Na3 Na3 130.1(8) 8_566 8_566
O5 Na3 Na3 110.9(7) 8_566 8_566
O5 Na3 Na3 52.7(7) 11_465 8_566
O1W Na3 Na3 148.8(2) 26_464 8_566
Na3 Na3 Na3 60.002(2) 11_465 8_566
O2W Na3 B1 83.7(7) . 11_465
O6 Na3 B1 28.28(19) 23 11_465
O6 Na3 B1 129.5(10) 8_566 11_465
O5 Na3 B1 171.0(13) 8_566 11_465
O5 Na3 B1 27.4(2) 11_465 11_465
O1W Na3 B1 92.8(6) 26_464 11_465
Na3 Na3 B1 118.4(6) 11_465 11_465
Na3 Na3 B1 60.1(6) 8_566 11_465
O2W Na3 B1 83.7(7) . 8_566
O6 Na3 B1 129.5(10) 23 8_566
O6 Na3 B1 28.28(19) 8_566 8_566
O5 Na3 B1 27.4(2) 8_566 8_566
O5 Na3 B1 171.0(13) 11_465 8_566
O1W Na3 B1 92.8(6) 26_464 8_566
Na3 Na3 B1 60.1(6) 11_465 8_566
Na3 Na3 B1 118.4(6) 8_566 8_566
B1 Na3 B1 153.5(11) 11_465 8_566
O2W Na3 Na5 82.7(19) . .
O6 Na3 Na5 128.7(5) 23 .
O6 Na3 Na5 128.7(5) 8_566 .
O5 Na3 Na5 74.5(6) 8_566 .
O5 Na3 Na5 74.5(6) 11_465 .
O1W Na3 Na5 113.7(14) 26_464 .
Na3 Na3 Na5 62.1(7) 11_465 .
Na3 Na3 Na5 62.1(7) 8_566 .
B1 Na3 Na5 100.7(5) 11_465 .
B1 Na3 Na5 100.7(5) 8_566 .
Na4 Na4 O1 68.5(4) 2_565 4_566
Na4 Na4 O1 68.5(5) 2_565 .
O1 Na4 O1 136.9(9) 4_566 .
Na4 Na4 O1 65.9(4) 2_565 3_556
O1 Na4 O1 81.4(3) 4_566 3_556
O1 Na4 O1 81.4(3) . 3_556
Na4 Na4 O1 65.9(4) 2_565 2_565
O1 Na4 O1 81.4(3) 4_566 2_565
O1 Na4 O1 81.4(3) . 2_565
O1 Na4 O1 131.9(9) 3_556 2_565
O9 Na5 O9 119.7(2) . 11_465
O9 Na5 O9 119.7(2) . 8_566
O9 Na5 O9 119.7(2) 11_465 8_566
O9 Na5 O3W 154(2) . 26_464
O9 Na5 O3W 61.2(4) 11_465 26_464
O9 Na5 O3W 61.2(4) 8_566 26_464
O9 Na5 O3W 61.2(4) . 33_455
O9 Na5 O3W 154(2) 11_465 33_455
O9 Na5 O3W 61.2(4) 8_566 33_455
O3W Na5 O3W 106.0(14) 26_464 33_455
O9 Na5 O3W 61.2(4) . 30_455
O9 Na5 O3W 61.2(4) 11_465 30_455
O9 Na5 O3W 154(2) 8_566 30_455
O3W Na5 O3W 106.0(14) 26_464 30_455
O3W Na5 O3W 106.0(14) 33_455 30_455
O9 Na5 Na3 125.8(19) . .
O9 Na5 Na3 77.0(9) 11_465 .
O9 Na5 Na3 77.0(9) 8_566 .
O3W Na5 Na3 80.0(11) 26_464 .
O3W Na5 Na3 125.0(12) 33_455 .
O3W Na5 Na3 125.0(12) 30_455 .
O9 Na5 Na3 77.0(9) . 8_566
O9 Na5 Na3 77.0(9) 11_465 8_566
O9 Na5 Na3 125.8(19) 8_566 8_566
O3W Na5 Na3 125.0(12) 26_464 8_566
O3W Na5 Na3 125.0(12) 33_455 8_566
O3W Na5 Na3 80.0(11) 30_455 8_566
Na3 Na5 Na3 55.8(14) . 8_566
O9 Na5 Na3 77.0(9) . 11_465
O9 Na5 Na3 125.8(19) 11_465 11_465
O9 Na5 Na3 77.0(9) 8_566 11_465
O3W Na5 Na3 125.0(12) 26_464 11_465
O3W Na5 Na3 80.0(11) 33_455 11_465
O3W Na5 Na3 125.0(12) 30_455 11_465
Na3 Na5 Na3 55.8(14) . 11_465
Na3 Na5 Na3 55.8(14) 8_566 11_465
Na3 O2W Na3 103(2) . 11_465
Na3 O2W Na3 103(2) . 8_566
Na3 O2W Na3 103(2) 11_465 8_566
Na5 O3W Na5 116(3) 27_445 26_465

loop_
_geom_bond_atom_site_label_1
_geom_bond_atom_site_label_2
_geom_bond_distance
_geom_bond_site_symmetry_2
V1 O1 1.575(6) .
V1 O8 1.986(6) 20_566
V1 O8 1.986(6) .
V1 O2 1.998(7) 20_566
V1 O2 1.998(7) .
V1 O3 2.262(6) .
V1 Na1 3.56342(15) .
V1 Na1 3.56342(16) 29_454
P1 O2 1.480(6) 46_465
P1 O8 1.498(7) .
P1 O7 1.521(6) .
P1 O6 1.527(6) .
P1 Na1 3.1674(14) .
B1 O3 1.437(12) .
B1 O5 1.439(11) .
B1 O6 1.481(8) .
B1 O6 1.481(8) 20_566
B1 Na3 3.098(11) 8_566
B1 Na3 3.098(11) 11_465
B2 O4 1.434(12) .
B2 O7 1.463(9) .
B2 O7 1.463(9) 13_465
B2 O3 1.474(11) 34
B2 Na2 3.105(12) .
B3 O9 1.344(16) .
B3 O5 1.380(16) .
B3 O4 1.380(16) 31_554
O1 Na4 2.409(9) .
O1 Na4 2.455(9) 2_565
O2 P1 1.480(6) 48_565
O2 Na1 2.665(10) .
O3 B2 1.474(11) 31_554
O4 B3 1.380(16) 34
O4 Na2 2.78(2) .
O5 Na3 2.546(9) 8_566
O5 Na3 2.546(9) 11_465
O6 Na3 2.529(17) 11_465
O7 Na2 2.948(7) .
O8 Na1 2.654(10) .
O9 Na5 2.848(12) .
O9 H9 0.8200 .
Na1 O8 2.654(10) 3_556
Na1 O8 2.654(10) 46_465
Na1 O8 2.654(10) 48_565
Na1 O2 2.665(10) 46_465
Na1 O2 2.665(10) 48_565
Na1 O2 2.665(10) 3_556
Na1 P1 3.1674(14) 3_556
Na1 P1 3.1674(14) 46_465
Na1 P1 3.1675(14) 48_565
Na2 O4 2.78(2) 8_566
Na2 O4 2.78(2) 11_465
Na2 O7 2.948(7) 20_566
Na2 O7 2.948(7) 13_465
Na2 O7 2.948(7) 11_465
Na2 O7 2.948(7) 23
Na2 O7 2.948(7) 8_566
Na2 B2 3.105(12) 8_566
Na2 B2 3.105(12) 11_465
Na3 O2W 1.97(4) .
Na3 O6 2.529(17) 23
Na3 O6 2.529(17) 8_566
Na3 O5 2.546(9) 8_566
Na3 O5 2.546(9) 11_465
Na3 O1W 2.66(5) 26_464
Na3 Na3 3.09(5) 11_465
Na3 Na3 3.09(5) 8_566
Na3 B1 3.098(11) 11_465
Na3 B1 3.098(11) 8_566
Na3 Na5 3.30(6) .
Na4 Na4 1.88(4) 2_565
Na4 O1 2.409(9) 4_566
Na4 O1 2.455(9) 3_556
Na4 O1 2.455(9) 2_565
Na5 O9 2.848(12) 11_465
Na5 O9 2.848(12) 8_566
Na5 O3W 2.91(4) 26_464
Na5 O3W 2.91(4) 33_455
Na5 O3W 2.91(4) 30_455
Na5 Na3 3.30(6) 8_566
Na5 Na3 3.30(6) 11_465
O1W Na3 2.66(5) 26_465
O2W Na3 1.97(4) 11_465
O2W Na3 1.97(4) 8_566
O3W Na5 2.91(4) 27_445
O3W Na5 2.91(4) 26_465

loop_
_geom_hbond_atom_site_label_D
_geom_hbond_atom_site_label_H
_geom_hbond_atom_site_label_A
_geom_hbond_distance_DH
_geom_hbond_distance_HA
_geom_hbond_distance_DA
_geom_hbond_angle_DHA
_geom_hbond_site_symmetry_A
O9 H9 O9 0.82 2.43 3.05(2) 132.7 12_665
O9 H9 O9 0.82 2.43 3.05(2) 132.7 6_566
